data_7233033
loop_
_publ_author_name
'Baruah, Jubaraj Bikash'
'Singh, Munendra Pal'
'Tarai, Arup'

_publ_section_title
;
 Photo-physical Properties of Salts of a Di-topic Imidazole-Tethered
 Anthracene Derivative in Solid and Solution
;
_journal_name_full CrystEngComm
_journal_paper_doi 10.1039/C9CE00791A
_journal_year 2019
_chemical_formula_moiety 'C21 H22 N3, C6 H2 N3 O7'
_chemical_formula_sum 'C27 H24 N6 O7'
_chemical_formula_weight 544.52
_space_group_crystal_system triclinic
_space_group_IT_number 2
_space_group_name_Hall '-P 1'
_space_group_name_H-M_alt 'P -1'
_symmetry_space_group_name_Hall '-P 1'
_symmetry_space_group_name_H-M 'P -1'
_atom_sites_solution_hydrogens geom
_audit_creation_method SHELXL-2014/7
_audit_update_record
;
2018-09-12 deposited with the CCDC.    2019-07-08 downloaded from the CCDC.
;
_cell_angle_alpha 113.694(7)
_cell_angle_beta 99.703(7)
_cell_angle_gamma 107.153(7)
_cell_formula_units_Z 2
_cell_length_a 8.800(2)
_cell_length_b 13.141(3)
_cell_length_c 13.204(3)
_cell_measurement_reflns_used 2566
_cell_measurement_temperature 273(2)
_cell_measurement_theta_max 19.27
_cell_measurement_theta_min 2.56
_cell_volume 1262.1(5)
_computing_structure_refinement 'SHELXL-2014/7 (Sheldrick, 2014)'
_diffrn_ambient_temperature 273(2)
_diffrn_measured_fraction_theta_full 1.000
_diffrn_measured_fraction_theta_max 1.000
_diffrn_measurement_device_type 'Bruker APEX-II CCD'
_diffrn_measurement_method '\f and \w scans'
_diffrn_radiation_type MoK\a
_diffrn_radiation_wavelength 0.71073
_diffrn_reflns_av_R_equivalents 0.1009
_diffrn_reflns_av_unetI/netI 0.1182
_diffrn_reflns_Laue_measured_fraction_full 1.000
_diffrn_reflns_Laue_measured_fraction_max 1.000
_diffrn_reflns_limit_h_max 10
_diffrn_reflns_limit_h_min -10
_diffrn_reflns_limit_k_max 15
_diffrn_reflns_limit_k_min -15
_diffrn_reflns_limit_l_max 15
_diffrn_reflns_limit_l_min -15
_diffrn_reflns_number 47529
_diffrn_reflns_point_group_measured_fraction_full 1.000
_diffrn_reflns_point_group_measured_fraction_max 1.000
_diffrn_reflns_theta_full 25.049
_diffrn_reflns_theta_max 25.049
_diffrn_reflns_theta_min 1.783
_exptl_absorpt_coefficient_mu 0.106
_exptl_absorpt_correction_T_max 0.988
_exptl_absorpt_correction_T_min 0.974
_exptl_absorpt_correction_type multi-scan
_exptl_absorpt_process_details multi-scan
_exptl_crystal_colour Yellow
_exptl_crystal_density_diffrn 1.433
_exptl_crystal_description Block
_exptl_crystal_F_000 568
_exptl_crystal_size_max 0.32
_exptl_crystal_size_mid 0.21
_exptl_crystal_size_min 0.11
_refine_diff_density_max 0.180
_refine_diff_density_min -0.270
_refine_diff_density_rms 0.069
_refine_ls_extinction_method none
_refine_ls_goodness_of_fit_ref 0.948
_refine_ls_hydrogen_treatment constr
_refine_ls_matrix_type full
_refine_ls_number_parameters 361
_refine_ls_number_reflns 4479
_refine_ls_number_restraints 0
_refine_ls_restrained_S_all 0.948
_refine_ls_R_factor_all 0.1229
_refine_ls_R_factor_gt 0.0564
_refine_ls_shift/su_max 0.000
_refine_ls_shift/su_mean 0.000
_refine_ls_structure_factor_coef Fsqd
_refine_ls_weighting_details 'w=1/[\s^2^(Fo^2^)+0.0000P] where P=(Fo^2^+2Fc^2^)/3'
_refine_ls_weighting_scheme calc
_refine_ls_wR_factor_gt 0.1049
_refine_ls_wR_factor_ref 0.1187
_reflns_Friedel_coverage 0.000
_reflns_number_gt 1955
_reflns_number_total 4479
_reflns_threshold_expression 'I > 2\s(I)'
_cod_data_source_file c9ce00791a2.cif
_cod_data_source_block H2Ltnp
_cod_database_code 7233033
_shelx_shelxl_version_number 2014/7
_shelx_space_group_comment
;
The symmetry employed for this shelxl refinement is uniquely defined
by the following loop, which should always be used as a source of
symmetry information in preference to the above space-group names.
They are only intended as comments.
;

loop_
_space_group_symop_operation_xyz
'x, y, z'
'-x, -y, -z'

loop_
_atom_site_label
_atom_site_type_symbol
_atom_site_fract_x
_atom_site_fract_y
_atom_site_fract_z
_atom_site_U_iso_or_equiv
_atom_site_adp_type
_atom_site_occupancy
_atom_site_site_symmetry_order
_atom_site_calc_flag
_atom_site_refinement_flags_posn
_atom_site_refinement_flags_adp
O1 O 0.3649(3) 0.68459(17) 0.54018(15) 0.0691(6) Uani 1 1 d . .
N2 N 0.4958(3) 0.69718(19) 0.74657(17) 0.0494(6) Uani 1 1 d . .
H2A H 0.5823 0.7440 0.8129 0.059 Uiso 1 1 calc R U
H2B H 0.5015 0.7363 0.7048 0.059 Uiso 1 1 calc R U
N003 N 0.1671(3) 0.9256(2) 0.9140(2) 0.0520(6) Uani 1 1 d . .
O6 O 0.1325(3) 0.48391(18) 0.35075(17) 0.0791(7) Uani 1 1 d . .
O7 O -0.0154(3) 0.5267(2) 0.23914(19) 0.0843(7) Uani 1 1 d . .
N3 N 0.1133(4) 0.5532(2) 0.3139(2) 0.0613(7) Uani 1 1 d . .
O3 O 0.7833(3) 0.9798(2) 0.61301(19) 0.0896(8) Uani 1 1 d . .
N4 N 0.6709(4) 0.8845(2) 0.5906(2) 0.0640(7) Uani 1 1 d . .
N1 N 0.2360(3) 1.1168(2) 1.0436(2) 0.0628(7) Uani 1 1 d . .
O2 O 0.6867(3) 0.8369(2) 0.6525(2) 0.1011(9) Uani 1 1 d . .
O5 O 0.2699(4) 0.8310(2) 0.1500(2) 0.1141(11) Uani 1 1 d . .
C27 C 0.2538(4) 0.6695(3) 0.3567(2) 0.0496(8) Uani 1 1 d . .
C23 C 0.5229(4) 0.8279(3) 0.4901(2) 0.0514(8) Uani 1 1 d . .
C8 C 0.4468(4) 0.4831(3) 0.7104(2) 0.0479(8) Uani 1 1 d . .
O4 O 0.5179(4) 0.9717(3) 0.2676(2) 0.1156(11) Uani 1 1 d . .
C22 C 0.3807(4) 0.7224(3) 0.4684(2) 0.0499(8) Uani 1 1 d . .
C26 C 0.2528(4) 0.7205(3) 0.2844(2) 0.0556(8) Uani 1 1 d . .
H26 H 0.1633 0.6853 0.2156 0.067 Uiso 1 1 calc R U
C7 C 0.5191(4) 0.5818(2) 0.6794(2) 0.0527(8) Uani 1 1 d . .
H7A H 0.4666 0.5508 0.5964 0.063 Uiso 1 1 calc R U
H7B H 0.6386 0.6014 0.6939 0.063 Uiso 1 1 calc R U
N5 N 0.3919(6) 0.8795(3) 0.2386(3) 0.0881(11) Uani 1 1 d . .
C17 C 0.2866(4) 0.3884(3) 0.6382(2) 0.0522(8) Uani 1 1 d . .
C9 C 0.5437(4) 0.4831(3) 0.8070(2) 0.0535(8) Uani 1 1 d . .
C2 C 0.3272(4) 0.8080(2) 0.8313(2) 0.0584(8) Uani 1 1 d . .
H2C H 0.4245 0.8635 0.9011 0.070 Uiso 1 1 calc R U
H2D H 0.3320 0.8399 0.7766 0.070 Uiso 1 1 calc R U
C1 C 0.3377(4) 0.6852(3) 0.7768(2) 0.0558(8) Uani 1 1 d . .
H1A H 0.3359 0.6532 0.8314 0.067 Uiso 1 1 calc R U
H1B H 0.2411 0.6288 0.7066 0.067 Uiso 1 1 calc R U
C3 C 0.1696(4) 0.8043(3) 0.8636(2) 0.0586(8) Uani 1 1 d . .
H3A H 0.0714 0.7488 0.7943 0.070 Uiso 1 1 calc R U
H3B H 0.1651 0.7745 0.9198 0.070 Uiso 1 1 calc R U
C24 C 0.5247(5) 0.8785(3) 0.4162(3) 0.0607(9) Uani 1 1 d . .
H24 H 0.6168 0.9473 0.4338 0.073 Uiso 1 1 calc R U
C14 C 0.4742(5) 0.3851(3) 0.8325(3) 0.0612(9) Uani 1 1 d . .
C16 C 0.2209(5) 0.2901(3) 0.6631(3) 0.0627(9) Uani 1 1 d . .
C25 C 0.3894(5) 0.8261(3) 0.3171(3) 0.0610(9) Uani 1 1 d . .
C6 C 0.2365(4) 1.0097(3) 1.0247(3) 0.0637(9) Uani 1 1 d . .
H6A H 0.2817 0.9955 1.0841 0.076 Uiso 1 1 calc R U
C5 C 0.1602(4) 1.0961(3) 0.9341(3) 0.0680(10) Uani 1 1 d . .
H5 H 0.1417 1.1547 0.9175 0.082 Uiso 1 1 calc R U
C18 C 0.1823(5) 0.3850(3) 0.5409(3) 0.0637(9) Uani 1 1 d . .
H18 H 0.2190 0.4477 0.5230 0.076 Uiso 1 1 calc R U
C10 C 0.7058(5) 0.5733(3) 0.8805(3) 0.0660(9) Uani 1 1 d . .
H10 H 0.7518 0.6382 0.8672 0.079 Uiso 1 1 calc R U
C15 C 0.3181(5) 0.2937(3) 0.7603(3) 0.0722(10) Uani 1 1 d . .
H15 H 0.2755 0.2311 0.7776 0.087 Uiso 1 1 calc R U
C4 C 0.1156(5) 0.9801(3) 0.8530(3) 0.0741(10) Uani 1 1 d . .
H4A H 0.0615 0.9445 0.7729 0.089 Uiso 1 1 calc R U
C21 C 0.0612(5) 0.1946(3) 0.5886(4) 0.0806(11) Uani 1 1 d . .
H21 H 0.0193 0.1301 0.6033 0.097 Uiso 1 1 calc R U
C13 C 0.5728(6) 0.3835(4) 0.9280(3) 0.0846(13) Uani 1 1 d . .
H13 H 0.5294 0.3210 0.9451 0.102 Uiso 1 1 calc R U
C19 C 0.0318(6) 0.2928(4) 0.4748(3) 0.0833(11) Uani 1 1 d . .
H19 H -0.0336 0.2931 0.4120 0.100 Uiso 1 1 calc R U
C11 C 0.7969(5) 0.5668(4) 0.9714(3) 0.0875(12) Uani 1 1 d . .
H11 H 0.9045 0.6260 1.0179 0.105 Uiso 1 1 calc R U
C20 C -0.0297(5) 0.1962(4) 0.4975(4) 0.0943(12) Uani 1 1 d . .
H20 H -0.1339 0.1329 0.4493 0.113 Uiso 1 1 calc R U
C12 C 0.7265(7) 0.4697(5) 0.9939(3) 0.0938(14) Uani 1 1 d . .
H12 H 0.7884 0.4659 1.0558 0.113 Uiso 1 1 calc R U

loop_
_atom_site_aniso_label
_atom_site_aniso_U_11
_atom_site_aniso_U_22
_atom_site_aniso_U_33
_atom_site_aniso_U_23
_atom_site_aniso_U_13
_atom_site_aniso_U_12
O1 0.0727(16) 0.0750(15) 0.0619(13) 0.0507(13) 0.0130(12) 0.0122(12)
N2 0.0588(17) 0.0487(15) 0.0467(14) 0.0306(13) 0.0161(13) 0.0188(13)
N003 0.0590(18) 0.0468(16) 0.0451(15) 0.0190(14) 0.0158(14) 0.0199(14)
O6 0.0882(19) 0.0632(15) 0.0854(16) 0.0496(14) 0.0119(13) 0.0191(13)
O7 0.0658(18) 0.1055(19) 0.0755(16) 0.0521(15) 0.0100(14) 0.0217(15)
N3 0.061(2) 0.068(2) 0.0545(18) 0.0307(16) 0.0186(16) 0.0236(17)
O3 0.0764(18) 0.0687(16) 0.1096(19) 0.0495(15) 0.0249(15) 0.0043(14)
N4 0.063(2) 0.059(2) 0.0703(19) 0.0350(17) 0.0260(17) 0.0161(17)
N1 0.074(2) 0.0527(17) 0.0599(17) 0.0275(14) 0.0182(15) 0.0239(15)
O2 0.0781(19) 0.116(2) 0.1019(18) 0.0819(18) 0.0025(15) 0.0027(15)
O5 0.200(4) 0.098(2) 0.0766(18) 0.0637(18) 0.037(2) 0.075(2)
C27 0.062(2) 0.054(2) 0.0476(18) 0.0302(17) 0.0236(17) 0.0310(18)
C23 0.062(2) 0.053(2) 0.0543(19) 0.0329(17) 0.0277(18) 0.0277(18)
C8 0.061(2) 0.054(2) 0.0500(18) 0.0332(17) 0.0290(17) 0.0340(19)
O4 0.169(3) 0.103(2) 0.125(2) 0.092(2) 0.070(2) 0.053(2)
C22 0.057(2) 0.0529(19) 0.0549(19) 0.0329(17) 0.0239(17) 0.0284(17)
C26 0.076(3) 0.064(2) 0.0452(18) 0.0307(17) 0.0256(18) 0.042(2)
C7 0.066(2) 0.0536(19) 0.0515(18) 0.0308(16) 0.0254(16) 0.0302(17)
N5 0.156(4) 0.078(3) 0.078(2) 0.058(2) 0.059(3) 0.067(3)
C17 0.063(2) 0.050(2) 0.057(2) 0.0284(17) 0.0298(19) 0.0298(19)
C9 0.073(3) 0.056(2) 0.0527(19) 0.0312(18) 0.0307(19) 0.039(2)
C2 0.066(2) 0.0480(19) 0.064(2) 0.0267(17) 0.0245(18) 0.0239(17)
C1 0.061(2) 0.055(2) 0.062(2) 0.0347(17) 0.0277(18) 0.0230(17)
C3 0.065(2) 0.049(2) 0.058(2) 0.0236(17) 0.0241(18) 0.0194(17)
C24 0.088(3) 0.047(2) 0.066(2) 0.0349(18) 0.043(2) 0.0315(19)
C14 0.092(3) 0.074(2) 0.059(2) 0.046(2) 0.043(2) 0.057(2)
C16 0.075(3) 0.055(2) 0.077(2) 0.035(2) 0.043(2) 0.035(2)
C25 0.101(3) 0.060(2) 0.053(2) 0.0394(19) 0.040(2) 0.047(2)
C6 0.075(3) 0.062(2) 0.053(2) 0.0303(19) 0.0160(19) 0.026(2)
C5 0.087(3) 0.065(2) 0.061(2) 0.035(2) 0.023(2) 0.037(2)
C18 0.069(3) 0.061(2) 0.051(2) 0.0217(18) 0.0139(19) 0.025(2)
C10 0.078(3) 0.069(2) 0.055(2) 0.0287(19) 0.020(2) 0.038(2)
C15 0.106(3) 0.068(3) 0.092(3) 0.056(2) 0.065(3) 0.054(3)
C4 0.100(3) 0.077(3) 0.051(2) 0.034(2) 0.015(2) 0.043(2)
C21 0.075(3) 0.051(2) 0.112(3) 0.033(3) 0.049(3) 0.021(2)
C13 0.135(4) 0.102(3) 0.069(3) 0.058(3) 0.049(3) 0.080(3)
C19 0.084(3) 0.078(3) 0.071(3) 0.024(2) 0.018(2) 0.031(3)
C11 0.105(3) 0.095(3) 0.059(2) 0.025(2) 0.016(2) 0.059(3)
C20 0.070(3) 0.078(3) 0.095(3) 0.013(3) 0.030(3) 0.018(2)
C12 0.146(5) 0.124(4) 0.062(3) 0.057(3) 0.043(3) 0.097(4)

loop_
_atom_type_symbol
_atom_type_description
_atom_type_scat_dispersion_real
_atom_type_scat_dispersion_imag
_atom_type_scat_source
C C 0.0033 0.0016 'International Tables Vol C Tables 4.2.6.8 and 6.1.1.4'
H H 0.0000 0.0000 'International Tables Vol C Tables 4.2.6.8 and 6.1.1.4'
N N 0.0061 0.0033 'International Tables Vol C Tables 4.2.6.8 and 6.1.1.4'
O O 0.0106 0.0060 'International Tables Vol C Tables 4.2.6.8 and 6.1.1.4'

loop_
_geom_angle_atom_site_label_1
_geom_angle_atom_site_label_2
_geom_angle_atom_site_label_3
_geom_angle
C1 N2 C7 117.6(2)
C1 N2 H2A 107.9
C7 N2 H2A 107.9
C1 N2 H2B 107.9
C7 N2 H2B 107.9
H2A N2 H2B 107.2
C6 N003 C4 106.3(2)
C6 N003 C3 126.4(2)
C4 N003 C3 126.6(3)
O7 N3 O6 122.8(3)
O7 N3 C27 118.5(3)
O6 N3 C27 118.6(3)
O2 N4 O3 120.0(3)
O2 N4 C23 120.3(3)
O3 N4 C23 119.6(3)
C6 N1 C5 103.0(2)
C26 C27 C22 124.7(3)
C26 C27 N3 115.7(3)
C22 C27 N3 119.6(2)
C24 C23 N4 116.6(3)
C24 C23 C22 122.6(3)
N4 C23 C22 120.8(2)
C9 C8 C17 120.9(3)
C9 C8 C7 119.5(3)
C17 C8 C7 119.5(2)
O1 C22 C27 123.1(3)
O1 C22 C23 124.2(3)
C27 C22 C23 112.7(2)
C27 C26 C25 117.8(3)
C27 C26 H26 121.1
C25 C26 H26 121.1
C8 C7 N2 114.4(2)
C8 C7 H7A 108.7
N2 C7 H7A 108.7
C8 C7 H7B 108.7
N2 C7 H7B 108.7
H7A C7 H7B 107.6
O5 N5 O4 124.7(3)
O5 N5 C25 118.1(4)
O4 N5 C25 117.2(4)
C8 C17 C18 123.3(3)
C8 C17 C16 119.8(3)
C18 C17 C16 116.9(3)
C8 C9 C10 123.6(3)
C8 C9 C14 118.5(3)
C10 C9 C14 117.9(3)
C3 C2 C1 113.8(2)
C3 C2 H2C 108.8
C1 C2 H2C 108.8
C3 C2 H2D 108.8
C1 C2 H2D 108.8
H2C C2 H2D 107.7
N2 C1 C2 110.1(2)
N2 C1 H1A 109.6
C2 C1 H1A 109.6
N2 C1 H1B 109.6
C2 C1 H1B 109.6
H1A C1 H1B 108.1
N003 C3 C2 110.7(2)
N003 C3 H3A 109.5
C2 C3 H3A 109.5
N003 C3 H3B 109.5
C2 C3 H3B 109.5
H3A C3 H3B 108.1
C25 C24 C23 119.2(3)
C25 C24 H24 120.4
C23 C24 H24 120.4
C15 C14 C13 122.0(3)
C15 C14 C9 119.3(3)
C13 C14 C9 118.6(4)
C15 C16 C21 122.9(3)
C15 C16 C17 117.9(3)
C21 C16 C17 119.2(3)
C24 C25 C26 122.6(2)
C24 C25 N5 119.1(3)
C26 C25 N5 118.2(3)
N003 C6 N1 113.7(2)
N003 C6 H6A 123.1
N1 C6 H6A 123.1
C4 C5 N1 111.5(3)
C4 C5 H5 124.2
N1 C5 H5 124.2
C19 C18 C17 121.0(3)
C19 C18 H18 119.5
C17 C18 H18 119.5
C11 C10 C9 121.2(3)
C11 C10 H10 119.4
C9 C10 H10 119.4
C14 C15 C16 123.4(3)
C14 C15 H15 118.3
C16 C15 H15 118.3
C5 C4 N003 105.4(3)
C5 C4 H4A 127.3
N003 C4 H4A 127.3
C20 C21 C16 120.9(4)
C20 C21 H21 119.5
C16 C21 H21 119.5
C12 C13 C14 121.4(4)
C12 C13 H13 119.3
C14 C13 H13 119.3
C18 C19 C20 122.0(4)
C18 C19 H19 119.0
C20 C19 H19 119.0
C10 C11 C12 119.8(4)
C10 C11 H11 120.1
C12 C11 H11 120.1
C21 C20 C19 120.0(4)
C21 C20 H20 120.0
C19 C20 H20 120.0
C13 C12 C11 121.1(4)
C13 C12 H12 119.4
C11 C12 H12 119.4

loop_
_geom_bond_atom_site_label_1
_geom_bond_atom_site_label_2
_geom_bond_distance
O1 C22 1.244(3)
N2 C1 1.492(3)
N2 C7 1.514(3)
N2 H2A 0.8900
N2 H2B 0.8900
N003 C6 1.317(3)
N003 C4 1.379(3)
N003 C3 1.469(3)
O6 N3 1.230(3)
O7 N3 1.222(3)
N3 C27 1.463(4)
O3 N4 1.227(3)
N4 O2 1.226(3)
N4 C23 1.437(4)
N1 C6 1.328(3)
N1 C5 1.364(3)
O5 N5 1.225(4)
C27 C26 1.369(3)
C27 C22 1.439(4)
C23 C24 1.384(3)
C23 C22 1.451(4)
C8 C9 1.411(3)
C8 C17 1.416(4)
C8 C7 1.510(3)
O4 N5 1.239(4)
C26 C25 1.384(4)
C26 H26 0.9300
C7 H7A 0.9700
C7 H7B 0.9700
N5 C25 1.467(4)
C17 C18 1.423(4)
C17 C16 1.440(4)
C9 C10 1.412(4)
C9 C14 1.448(4)
C2 C3 1.511(4)
C2 C1 1.519(3)
C2 H2C 0.9700
C2 H2D 0.9700
C1 H1A 0.9700
C1 H1B 0.9700
C3 H3A 0.9700
C3 H3B 0.9700
C24 C25 1.369(4)
C24 H24 0.9300
C14 C15 1.380(4)
C14 C13 1.417(4)
C16 C15 1.393(4)
C16 C21 1.421(5)
C6 H6A 0.9300
C5 C4 1.348(4)
C5 H5 0.9300
C18 C19 1.341(5)
C18 H18 0.9300
C10 C11 1.373(4)
C10 H10 0.9300
C15 H15 0.9300
C4 H4A 0.9300
C21 C20 1.338(4)
C21 H21 0.9300
C13 C12 1.333(5)
C13 H13 0.9300
C19 C20 1.396(5)
C19 H19 0.9300
C11 C12 1.415(5)
C11 H11 0.9300
C20 H20 0.9300
C12 H12 0.9300
